data_7129547
loop_
_publ_author_name
'Ni, Dan'
'Song, Longlong'
'Zhao, Yun'
'Liu, Shunying'

_publ_section_title
;
 One-pot Synthesis of Multi-substituted Conjugated Dienones by Trapping
 Allene Carbocation with Active Ylides
;
_journal_name_full 'Chemical Communications'
_journal_paper_doi 10.1039/D1CC06405C
_journal_year 2022
_chemical_formula_moiety '0.5(C33 H28 F3 N2 O2 S), 0.5(C33 H30 F3 N2 O2 S)'
_chemical_formula_sum 'C33 H29 F3 N2 O2 S'
_chemical_formula_weight 574.64
_space_group_crystal_system monoclinic
_space_group_IT_number 14
_space_group_name_Hall '-P 2yn'
_space_group_name_H-M_alt 'P 1 21/n 1'
_atom_sites_solution_hydrogens geom
_atom_sites_solution_primary dual
_audit_creation_date 2021-09-18
_audit_creation_method
;
Olex2 1.2
(compiled 2018.05.29 svn.r3508 for OlexSys, GUI svn.r5506)
;
_audit_update_record
;
2021-09-20 deposited with the CCDC.	2022-01-11 downloaded from the CCDC.
;
_cell_angle_alpha 90
_cell_angle_beta 109.234(5)
_cell_angle_gamma 90
_cell_formula_units_Z 8
_cell_length_a 22.6154(10)
_cell_length_b 11.0222(3)
_cell_length_c 25.2859(12)
_cell_measurement_reflns_used 9923
_cell_measurement_temperature 172.99(10)
_cell_measurement_theta_max 73.1400
_cell_measurement_theta_min 3.1880
_cell_volume 5951.2(5)
_computing_cell_refinement 'CrysAlisPro 1.171.39.32a (Rigaku OD, 2017)'
_computing_data_collection 'CrysAlisPro 1.171.39.32a (Rigaku OD, 2017)'
_computing_data_reduction 'CrysAlisPro 1.171.39.32a (Rigaku OD, 2017)'
_computing_molecular_graphics 'Olex2 (Dolomanov et al., 2009)'
_computing_publication_material 'Olex2 (Dolomanov et al., 2009)'
_computing_structure_refinement 'ShelXL (Sheldrick, 2015)'
_computing_structure_solution 'ShelXT (Sheldrick, 2015)'
_diffrn_ambient_environment N~2~
_diffrn_ambient_temperature 172.99(10)
_diffrn_detector 'CCD plate'
_diffrn_measured_fraction_theta_full 0.992
_diffrn_measured_fraction_theta_max 0.992
_diffrn_measurement_details
;
List of Runs (angles in degrees, time in seconds):

  # Type    Start    End  Width  t~exp~   \w     \q     \k     \f   Frames
#--------------------------------------------------------------------------
  1  \w     42.00  68.00   1.00    2.00    --    0.00  37.00 120.00   26
  2  \w    -12.00  16.00   1.00    2.00    --    0.00 -37.00 120.00   28
  3  \w    -89.00 -27.00   1.00    2.00    --    0.00 -37.00 120.00   62
  4  \w    -88.00   8.00   1.00    2.00    --    0.00 -37.00-150.00   96
  5  \w    -86.00 -30.00   1.00    2.00    --    0.00 -57.00 -60.00   56
  6  \w    -39.00  17.00   1.00    2.00    --    0.00 -37.00 -30.00   56
  7  \w      9.00  39.00   1.00    4.00    --   95.80 -30.00 -60.00   30
  8  \w      6.00 102.00   1.00    4.00    --   95.80 -82.00  30.00   96
  9  \w     31.00 128.00   1.00    4.00    --   95.80 -82.00-180.00   97
 10  \w     21.00  47.00   1.00    4.00    --   95.80 -82.00 -60.00   26
 11  \w     69.00 121.00   1.00    4.00    --   95.80 -82.00 -60.00   52
 12  \w      6.00  91.00   1.00    4.00    --   95.80 -61.00  90.00   85
 13  \w     76.00 104.00   1.00    4.00    --   95.80 -82.00 -90.00   28
 14  \w      6.00  71.00   1.00    4.00    --   95.80 -15.00-180.00   65
 15  \w      6.00 120.00   1.00    4.00    --   95.80 -61.00-180.00  114
 16  \w      9.00 115.00   1.00    4.00    --   95.80 -45.00 -90.00  106
 17  \w     28.00 111.00   1.00    4.00    --   95.80 -82.00  90.00   83
 18  \w     77.00 123.00   1.00    4.00    --   95.80 -15.00-180.00   46
 19  \w     46.00 106.00   1.00    4.00    --   95.80 -30.00 -60.00   60
 20  \w     12.00  37.00   1.00    4.00    --   95.80 -82.00 150.00   25
 21  \w     78.00 103.00   1.00    4.00    --   95.80 -82.00 150.00   25
 22  \w     54.00 132.00   1.00    4.00    --   95.80   0.00 -60.00   78
 23  \w     40.00 103.00   1.00    4.00    --   95.80 -82.00 -30.00   63
 24  \w    141.00 185.00   1.00    4.00    --   95.80  30.00 -60.00   44
 25  \w     66.00 104.00   1.00    4.00    --   95.80 -82.00   0.00   38
 26  \w    100.00 126.00   1.00    4.00    --   95.80 -82.00  60.00   26
 27  \w      6.00  35.00   1.00    4.00    --   95.80   0.00 -60.00   29
;
_diffrn_measurement_device 'four-circle diffractometer'
_diffrn_measurement_device_type 'XtaLAB AFC12 (RINC): Kappa dual home/near'
_diffrn_measurement_method '\w scans'
_diffrn_orient_matrix_type 'CrysAlisPro convention (1999,Acta A55,543-557)'
_diffrn_orient_matrix_UB_11 0.0090342000
_diffrn_orient_matrix_UB_12 -0.0583925000
_diffrn_orient_matrix_UB_13 -0.0521754000
_diffrn_orient_matrix_UB_21 0.0538480000
_diffrn_orient_matrix_UB_22 -0.0780199000
_diffrn_orient_matrix_UB_23 0.0379769000
_diffrn_orient_matrix_UB_31 -0.0471704000
_diffrn_orient_matrix_UB_32 -0.1001304000
_diffrn_orient_matrix_UB_33 0.0008507000
_diffrn_radiation_monochromator graphite
_diffrn_radiation_probe x-ray
_diffrn_radiation_type CuK\a
_diffrn_radiation_wavelength 1.54184
_diffrn_reflns_av_R_equivalents 0.0902
_diffrn_reflns_av_unetI/netI 0.0682
_diffrn_reflns_Laue_measured_fraction_full 0.992
_diffrn_reflns_Laue_measured_fraction_max 0.992
_diffrn_reflns_limit_h_max 24
_diffrn_reflns_limit_h_min -27
_diffrn_reflns_limit_k_max 10
_diffrn_reflns_limit_k_min -13
_diffrn_reflns_limit_l_max 30
_diffrn_reflns_limit_l_min -30
_diffrn_reflns_number 64000
_diffrn_reflns_point_group_measured_fraction_full 0.992
_diffrn_reflns_point_group_measured_fraction_max 0.992
_diffrn_reflns_theta_full 67.078
_diffrn_reflns_theta_max 67.077
_diffrn_reflns_theta_min 3.199
_diffrn_source 'fine-focus sealed X-ray tube'
_diffrn_source_type 'Enhance (Cu) X-ray Source'
_exptl_absorpt_coefficient_mu 1.399
_exptl_absorpt_correction_T_max 1.00000
_exptl_absorpt_correction_T_min 0.40015
_exptl_absorpt_correction_type multi-scan
_exptl_absorpt_process_details
;
CrysAlisPro 1.171.39.32a (Rigaku Oxford Diffraction, 2017)
Empirical absorption correction using spherical harmonics,
 implemented in SCALE3 ABSPACK scaling algorithm.
;
_exptl_crystal_colour 'clear light colourless'
_exptl_crystal_colour_lustre clear
_exptl_crystal_colour_modifier light
_exptl_crystal_colour_primary colourless
_exptl_crystal_density_diffrn 1.283
_exptl_crystal_description block
_exptl_crystal_F_000 2400
_exptl_crystal_size_max 0.42
_exptl_crystal_size_mid 0.11
_exptl_crystal_size_min 0.09
_refine_diff_density_max 1.801
_refine_diff_density_min -0.845
_refine_diff_density_rms 0.092
_refine_ls_extinction_method none
_refine_ls_goodness_of_fit_ref 1.099
_refine_ls_hydrogen_treatment constr
_refine_ls_matrix_type full
_refine_ls_number_parameters 747
_refine_ls_number_reflns 10529
_refine_ls_number_restraints 35
_refine_ls_restrained_S_all 1.116
_refine_ls_R_factor_all 0.1468
_refine_ls_R_factor_gt 0.1198
_refine_ls_shift/su_max 0.000
_refine_ls_shift/su_mean 0.000
_refine_ls_structure_factor_coef Fsqd
_refine_ls_weighting_details 'w=1/[\s^2^(Fo^2^)+(0.0933P)^2^+22.9078P] where P=(Fo^2^+2Fc^2^)/3'
_refine_ls_weighting_scheme calc
_refine_ls_wR_factor_gt 0.2791
_refine_ls_wR_factor_ref 0.2966
_reflns_Friedel_coverage 0.000
_reflns_number_gt 7586
_reflns_number_total 10529
_reflns_threshold_expression 'I > 2\s(I)'
_cod_data_source_file d1cc06405c2.cif
_cod_data_source_block exp_2265
_cod_database_code 7129547
_shelx_shelxl_version_number 2017/1
_shelx_space_group_comment
;
The symmetry employed for this shelxl refinement is uniquely defined
by the following loop, which should always be used as a source of
symmetry information in preference to the above space-group names.
They are only intended as comments.
;
_shelx_estimated_absorpt_t_max 0.884
_shelx_estimated_absorpt_t_min 0.591
_reflns_odcompleteness_completeness 99.95
_reflns_odcompleteness_iscentric 1
_reflns_odcompleteness_theta 66.97
_olex2_refinement_description
;
1. Fixed Uiso
 At 1.2 times of:
  All C(H) groups, All C(H,H) groups
 At 1.5 times of:
  All C(H,H,H) groups
2. Shared sites
{S2, C66}
{S3, C67}
3. Rigid bond restraints
 C33, N1
 with sigma for 1-2 distances of 0.001 and sigma for 1-3 distances of 0.001
 S1, C15
 with sigma for 1-2 distances of 0.001 and sigma for 1-3 distances of 0.001
 C29, F1
 with sigma for 1-2 distances of 0.001 and sigma for 1-3 distances of 0.001
 C29, F3
 with sigma for 1-2 distances of 0.001 and sigma for 1-3 distances of 0.001
 C29, F2
 with sigma for 1-2 distances of 0.001 and sigma for 1-3 distances of 0.001
4. Uiso/Uaniso restraints and constraints
C33 \\sim N1: within 2A with sigma of 0.01 and sigma for terminal atoms of 0.02
C29 \\sim F1: within 2A with sigma of 0.001 and sigma for terminal atoms of
0.002
C29 \\sim F3: within 2A with sigma of 0.001 and sigma for terminal atoms of
0.002
C29 \\sim F2: within 2A with sigma of 0.001 and sigma for terminal atoms of
0.002
Uanis(C33) \\sim Ueq: with sigma of 0.002 and sigma for terminal atoms of 0.004
Uanis(S2) = Uanis(C66)
Uanis(S3) = Uanis(C67)
5. Others
 Fixed Sof: S2(0.5) S3(0.5) C66(0.5) C67(0.5)
6.a Ternary CH refined with riding coordinates:
 C46(H46), C27(H27)
6.b Secondary CH2 refined with riding coordinates:
 C47(H47A,H47B)
6.c Aromatic/amide H refined with riding coordinates:
 C35(H35), C36(H36), C37(H37), C38(H38), C39(H39), C50(H50), C51(H51),
 C53(H53), C54(H54), C56(H56), C57(H57), C59(H59), C60(H60), C2(H2), C3(H3),
 C4(H4), C5(H5), C6(H6), C8(H8), C9(H9), C11(H11), C12(H12), C13(H13), C14(H14),
  C15(H15), C21(H21), C22(H22), C24(H24), C25(H25), C28(H28)
6.d Idealised Me refined as rotating group:
 C61(H61A,H61B,H61C), C62(H62A,H62B,H62C), C63(H63A,H63B,H63C), C64(H64A,H64B,
 H64C), C30(H30A,H30B,H30C), C31(H31A,H31B,H31C), C32(H32A,H32B,H32C), C33(H33A,
 H33B,H33C)
;
_olex2_submission_special_instructions 'No special instructions were received'
_oxdiff_exptl_absorpt_empirical_details
;
Empirical correction (ABSPACK) includes:
- Absorption correction using spherical harmonics
- Frame scaling
;
_oxdiff_exptl_absorpt_empirical_full_max 2.191
_oxdiff_exptl_absorpt_empirical_full_min 0.355

loop_
_space_group_symop_operation_xyz
'x, y, z'
'-x+1/2, y+1/2, -z+1/2'
'-x, -y, -z'
'x-1/2, -y-1/2, z-1/2'

loop_
_atom_site_label
_atom_site_type_symbol
_atom_site_fract_x
_atom_site_fract_y
_atom_site_fract_z
_atom_site_U_iso_or_equiv
_atom_site_adp_type
_atom_site_occupancy
_atom_site_site_symmetry_order
_atom_site_calc_flag
_atom_site_refinement_flags_posn
_atom_site_refinement_flags_adp
_atom_site_refinement_flags_occupancy
_atom_site_disorder_assembly
_atom_site_disorder_group
S2 S 0.85206(16) 0.2111(3) 0.94863(14) 0.0716(8) Uani 0.5 1 d . . P . .
S3 S 0.89525(12) 0.1621(2) 0.91063(11) 0.0494(6) Uani 0.5 1 d . . P . .
F4 F 0.81058(19) 0.7638(4) 0.60487(15) 0.0708(11) Uani 1 1 d . . . . .
F5 F 0.8866(2) 0.6987(6) 0.6716(2) 0.118(2) Uani 1 1 d . . . . .
F6 F 0.8539(4) 0.8724(5) 0.6752(2) 0.159(3) Uani 1 1 d . . . . .
O3 O 0.72540(16) 0.5751(3) 0.75618(16) 0.0415(9) Uani 1 1 d . . . . .
O4 O 0.82357(15) 0.7041(3) 0.74548(14) 0.0373(8) Uani 1 1 d . . . . .
N3 N 0.6612(3) 0.8702(5) 0.9573(3) 0.0624(15) Uani 1 1 d . . . . .
N4 N 1.0569(2) 1.0286(4) 0.8980(2) 0.0466(12) Uani 1 1 d . . . . .
C34 C 0.6701(2) 0.7478(4) 0.7699(2) 0.0322(11) Uani 1 1 d . . . . .
C35 C 0.6229(2) 0.6791(5) 0.7787(2) 0.0405(12) Uani 1 1 d . . . . .
H35 H 0.628737 0.596022 0.784758 0.049 Uiso 1 1 calc R . . . .
C36 C 0.5680(3) 0.7308(5) 0.7788(3) 0.0508(15) Uani 1 1 d . . . . .
H36 H 0.536922 0.683765 0.785168 0.061 Uiso 1 1 calc R . . . .
C37 C 0.5592(3) 0.8546(5) 0.7691(3) 0.0530(16) Uani 1 1 d . . . . .
H37 H 0.521847 0.890266 0.768831 0.064 Uiso 1 1 calc R . . . .
C38 C 0.6051(3) 0.9250(5) 0.7599(3) 0.0448(13) Uani 1 1 d . . . . .
H38 H 0.598591 1.007585 0.752679 0.054 Uiso 1 1 calc R . . . .
C39 C 0.6614(2) 0.8712(4) 0.7615(2) 0.0363(11) Uani 1 1 d . . . . .
H39 H 0.693279 0.918767 0.756867 0.044 Uiso 1 1 calc R . . . .
C40 C 0.8998(3) 0.2866(5) 0.8761(3) 0.0482(14) Uani 1 1 d . . . . .
C41 C 0.8416(3) 0.3500(5) 0.9314(3) 0.0493(14) Uani 1 1 d . . . . .
C42 C 0.8677(3) 0.3843(4) 0.8912(2) 0.0389(12) Uani 1 1 d . . . . .
C43 C 0.8631(3) 0.5043(5) 0.8686(2) 0.0436(13) Uani 1 1 d . . . . .
C44 C 0.8511(2) 0.6085(4) 0.8546(2) 0.0392(12) Uani 1 1 d . . . . .
C45 C 0.8318(2) 0.7384(4) 0.8418(2) 0.0321(11) Uani 1 1 d . . . . .
C46 C 0.7896(2) 0.7523(4) 0.7794(2) 0.0289(10) Uani 1 1 d . . . . .
H46 H 0.780714 0.838328 0.770601 0.035 Uiso 1 1 calc R . . . .
C47 C 0.7927(3) 0.7154(8) 0.6875(2) 0.0628(19) Uani 1 1 d . . . . .
H47A H 0.756841 0.768807 0.680791 0.075 Uiso 1 1 calc R . . . .
H47B H 0.777594 0.636553 0.671755 0.075 Uiso 1 1 calc R . . . .
C48 C 0.8357(3) 0.7649(5) 0.6602(2) 0.0476(14) Uani 1 1 d . . . . .
C49 C 0.7916(2) 0.7718(5) 0.8776(2) 0.0353(11) Uani 1 1 d . . . . .
C50 C 0.7572(3) 0.6847(5) 0.8951(2) 0.0431(13) Uani 1 1 d . . . . .
H50 H 0.763527 0.602996 0.889464 0.052 Uiso 1 1 calc R . . . .
C51 C 0.7139(3) 0.7168(5) 0.9204(2) 0.0461(13) Uani 1 1 d . . . . .
H51 H 0.690734 0.656849 0.930537 0.055 Uiso 1 1 calc R . . . .
C52 C 0.7043(3) 0.8404(5) 0.9309(2) 0.0464(14) Uani 1 1 d . . . . .
C53 C 0.7412(3) 0.9243(5) 0.9160(2) 0.0479(14) Uani 1 1 d . . . . .
H53 H 0.737738 1.005815 0.923957 0.057 Uiso 1 1 calc R . . . .
C54 C 0.7829(3) 0.8906(5) 0.8895(2) 0.0414(12) Uani 1 1 d . . . . .
H54 H 0.806025 0.950491 0.879298 0.050 Uiso 1 1 calc R . . . .
C55 C 0.8908(2) 0.8177(4) 0.8552(2) 0.0289(10) Uani 1 1 d . . . . .
C56 C 0.9010(2) 0.9010(4) 0.8183(2) 0.0343(11) Uani 1 1 d . . . . .
H56 H 0.871141 0.910082 0.783010 0.041 Uiso 1 1 calc R . . . .
C57 C 0.9551(2) 0.9720(4) 0.8328(2) 0.0376(12) Uani 1 1 d . . . . .
H57 H 0.960206 1.028398 0.807263 0.045 Uiso 1 1 calc R . . . .
C58 C 1.0018(2) 0.9596(4) 0.8850(2) 0.0356(11) Uani 1 1 d . . . . .
C59 C 0.9913(2) 0.8779(5) 0.9222(3) 0.0446(13) Uani 1 1 d . . . . .
H59 H 1.020926 0.869244 0.957666 0.054 Uiso 1 1 calc R . . . .
C60 C 0.9366(2) 0.8075(5) 0.9074(2) 0.0398(12) Uani 1 1 d . . . . .
H60 H 0.930797 0.752716 0.933232 0.048 Uiso 1 1 calc R . . . .
C61 C 1.0924(3) 1.0508(6) 0.9557(3) 0.069(2) Uani 1 1 d . . . . .
H61A H 1.066182 1.090010 0.973723 0.103 Uiso 1 1 calc GR . . . .
H61B H 1.127389 1.102146 0.957930 0.103 Uiso 1 1 calc GR . . . .
H61C H 1.107204 0.975156 0.974096 0.103 Uiso 1 1 calc GR . . . .
C62 C 1.0609(3) 1.1220(5) 0.8589(3) 0.0521(15) Uani 1 1 d . . . . .
H62A H 1.055320 1.086090 0.822955 0.078 Uiso 1 1 calc GR . . . .
H62B H 1.101243 1.160295 0.872452 0.078 Uiso 1 1 calc GR . . . .
H62C H 1.028819 1.181540 0.855294 0.078 Uiso 1 1 calc GR . . . .
C63 C 0.6463(4) 0.9943(6) 0.9651(4) 0.086(3) Uani 1 1 d . . . . .
H63A H 0.683593 1.042624 0.974101 0.129 Uiso 1 1 calc GR . . . .
H63B H 0.629164 0.999037 0.995080 0.129 Uiso 1 1 calc GR . . . .
H63C H 0.616096 1.024060 0.931205 0.129 Uiso 1 1 calc GR . . . .
C64 C 0.6147(4) 0.7825(7) 0.9592(4) 0.075(2) Uani 1 1 d . . . . .
H64A H 0.594775 0.750077 0.922372 0.113 Uiso 1 1 calc GR . . . .
H64B H 0.583970 0.821033 0.972139 0.113 Uiso 1 1 calc GR . . . .
H64C H 0.634493 0.718027 0.984309 0.113 Uiso 1 1 calc GR . . . .
C65 C 0.7273(2) 0.6817(4) 0.7676(2) 0.0320(11) Uani 1 1 d . . . . .
S1 S 0.23548(12) 0.14578(17) 0.55758(10) 0.0860(7) Uani 1 1 d . U . . .
F1 F 0.4224(3) 0.8083(7) 0.7976(3) 0.1294(15) Uani 1 1 d . U . . .
F2 F 0.4217(2) 0.7270(6) 0.8772(3) 0.1182(14) Uani 1 1 d . U . . .
F3 F 0.4370(3) 0.6394(7) 0.8065(3) 0.1283(14) Uani 1 1 d . U . . .
O1 O 0.2161(2) 0.5339(4) 0.7405(2) 0.0578(12) Uani 1 1 d . . . . .
O2 O 0.31656(18) 0.6684(4) 0.74008(18) 0.0573(11) Uani 1 1 d . . . . .
N1 N -0.0145(3) 0.8641(6) 0.5558(3) 0.0822(19) Uani 1 1 d . U . . .
N2 N 0.4120(2) 0.9828(4) 0.5701(2) 0.0448(11) Uani 1 1 d . . . . .
C1 C 0.1527(3) 0.7025(5) 0.7403(2) 0.0419(13) Uani 1 1 d . . . . .
C2 C 0.0993(3) 0.6344(5) 0.7339(3) 0.0510(15) Uani 1 1 d . . . . .
H2 H 0.098324 0.553108 0.723698 0.061 Uiso 1 1 calc R . . . .
C3 C 0.0476(3) 0.6856(7) 0.7424(3) 0.0628(18) Uani 1 1 d . . . . .
H3 H 0.011731 0.639773 0.737581 0.075 Uiso 1 1 calc R . . . .
C4 C 0.0498(4) 0.8061(8) 0.7581(4) 0.082(2) Uani 1 1 d . . . . .
H4 H 0.015336 0.840481 0.764797 0.099 Uiso 1 1 calc R . . . .
C5 C 0.1023(4) 0.8762(8) 0.7642(4) 0.088(3) Uani 1 1 d . . . . .
H5 H 0.103242 0.957516 0.774194 0.105 Uiso 1 1 calc R . . . .
C6 C 0.1535(3) 0.8227(6) 0.7550(3) 0.0647(19) Uani 1 1 d . . . . .
H6 H 0.189048 0.868974 0.758808 0.078 Uiso 1 1 calc R . . . .
C7 C 0.1738(3) 0.7508(5) 0.6214(2) 0.0438(13) Uani 1 1 d . . . . .
C8 C 0.1248(3) 0.6646(6) 0.6037(3) 0.0568(16) Uani 1 1 d . . . . .
H8 H 0.134009 0.582138 0.605957 0.068 Uiso 1 1 calc R . . . .
C9 C 0.0628(3) 0.7030(6) 0.5831(3) 0.0590(17) Uani 1 1 d . . . . .
H9 H 0.030707 0.646087 0.572125 0.071 Uiso 1 1 calc R . . . .
C10 C 0.0486(3) 0.8272(7) 0.5787(3) 0.0663(19) Uani 1 1 d . . . . .
C11 C 0.0957(3) 0.9075(6) 0.5935(3) 0.070(2) Uani 1 1 d . . . . .
H11 H 0.087179 0.990234 0.589981 0.084 Uiso 1 1 calc R . . . .
C12 C 0.1578(3) 0.8672(6) 0.6140(3) 0.0631(18) Uani 1 1 d . . . . .
H12 H 0.189541 0.924892 0.622966 0.076 Uiso 1 1 calc R . . . .
C13 C 0.3154(4) 0.3125(6) 0.5891(4) 0.074(2) Uani 1 1 d . . . . .
H13 H 0.353052 0.354551 0.597620 0.089 Uiso 1 1 calc R . . . .
C14 C 0.3064(4) 0.1981(7) 0.5676(4) 0.084(3) Uani 1 1 d . . . . .
H14 H 0.337356 0.154020 0.559325 0.101 Uiso 1 1 calc R . . . .
C15 C 0.2126(4) 0.2766(7) 0.5800(3) 0.0689(19) Uani 1 1 d . U . . .
H15 H 0.172291 0.290374 0.580595 0.083 Uiso 1 1 calc R . . . .
C16 C 0.2603(4) 0.3603(6) 0.5972(3) 0.0623(18) Uani 1 1 d . . . . .
C17 C 0.2565(3) 0.4820(6) 0.6186(3) 0.0650(19) Uani 1 1 d . . . . .
C18 C 0.2481(3) 0.5799(5) 0.6330(3) 0.0500(15) Uani 1 1 d . . . . .
C19 C 0.2413(3) 0.7074(4) 0.6496(2) 0.0396(12) Uani 1 1 d . . . . .
C20 C 0.2863(2) 0.7848(4) 0.6296(2) 0.0359(11) Uani 1 1 d . . . . .
C21 C 0.3293(3) 0.8649(4) 0.6641(2) 0.0412(13) Uani 1 1 d . . . . .
H21 H 0.330362 0.875396 0.700848 0.049 Uiso 1 1 calc R . . . .
C22 C 0.3711(3) 0.9303(5) 0.6447(2) 0.0422(13) Uani 1 1 d . . . . .
H22 H 0.399483 0.982912 0.668912 0.051 Uiso 1 1 calc R . . . .
C23 C 0.3709(2) 0.9179(4) 0.5899(2) 0.0365(12) Uani 1 1 d . . . . .
C24 C 0.3250(2) 0.8409(5) 0.5544(2) 0.0385(12) Uani 1 1 d . . . . .
H24 H 0.321986 0.833221 0.516988 0.046 Uiso 1 1 calc R . . . .
C25 C 0.2843(2) 0.7768(5) 0.5745(2) 0.0372(11) Uani 1 1 d . . . . .
H25 H 0.254654 0.726584 0.550113 0.045 Uiso 1 1 calc R . . . .
C26 C 0.2077(3) 0.6409(5) 0.7322(2) 0.0431(13) Uani 1 1 d . . . . .
C27 C 0.2553(2) 0.7136(5) 0.7136(2) 0.0416(13) Uani 1 1 d . . . . .
H27 H 0.253854 0.798572 0.724435 0.050 Uiso 1 1 calc R . . . .
C28 C 0.3380(4) 0.6784(12) 0.7993(3) 0.116(4) Uani 1 1 d . . . . .
H28 H 0.314471 0.653217 0.821375 0.140 Uiso 1 1 calc R . . . .
C29 C 0.3967(5) 0.7287(13) 0.8212(5) 0.1217(13) Uani 1 1 d . U . . .
C30 C 0.4307(3) 0.9295(6) 0.5251(3) 0.0555(16) Uani 1 1 d . . . . .
H30A H 0.453909 0.856271 0.538291 0.083 Uiso 1 1 calc GR . . . .
H30B H 0.456473 0.985964 0.513688 0.083 Uiso 1 1 calc GR . . . .
H30C H 0.394082 0.911077 0.493821 0.083 Uiso 1 1 calc GR . . . .
C31 C 0.4628(3) 1.0488(7) 0.6113(3) 0.069(2) Uani 1 1 d . . . . .
H31A H 0.445475 1.111126 0.628294 0.104 Uiso 1 1 calc GR . . . .
H31B H 0.489473 1.084961 0.592955 0.104 Uiso 1 1 calc GR . . . .
H31C H 0.486773 0.993549 0.639602 0.104 Uiso 1 1 calc GR . . . .
C32 C -0.0634(4) 0.7735(9) 0.5485(5) 0.108(3) Uani 1 1 d . . . . .
H32A H -0.052265 0.701002 0.532977 0.162 Uiso 1 1 calc GR . . . .
H32B H -0.102268 0.804416 0.523596 0.162 Uiso 1 1 calc GR . . . .
H32C H -0.067816 0.755401 0.584153 0.162 Uiso 1 1 calc GR . . . .
C66 C 0.85206(16) 0.2111(3) 0.94863(14) 0.0716(8) Uani 0.5 1 d . . P . .
C33 C -0.0330(5) 0.9807(9) 0.5721(5) 0.108(3) Uani 1 1 d . U . . .
H33A H -0.011156 0.994384 0.611219 0.163 Uiso 1 1 calc GR . . . .
H33B H -0.077285 0.980909 0.565454 0.163 Uiso 1 1 calc GR . . . .
H33C H -0.022649 1.043800 0.550513 0.163 Uiso 1 1 calc GR . . . .
C67 C 0.89525(12) 0.1621(2) 0.91063(11) 0.0494(6) Uani 0.5 1 d . . P . .

loop_
_atom_site_aniso_label
_atom_site_aniso_U_11
_atom_site_aniso_U_22
_atom_site_aniso_U_33
_atom_site_aniso_U_23
_atom_site_aniso_U_13
_atom_site_aniso_U_12
S2 0.083(2) 0.0586(17) 0.075(2) 0.0076(14) 0.0297(16) 0.0028(15)
S3 0.0572(14) 0.0313(11) 0.0599(15) -0.0032(10) 0.0197(12) 0.0088(10)
F4 0.074(3) 0.102(3) 0.044(2) 0.008(2) 0.0308(19) 0.006(2)
F5 0.077(3) 0.206(6) 0.095(4) 0.052(4) 0.060(3) 0.046(4)
F6 0.332(10) 0.082(4) 0.084(4) -0.024(3) 0.099(5) -0.107(5)
O3 0.0366(19) 0.0258(18) 0.065(2) -0.0125(16) 0.0206(18) -0.0038(15)
O4 0.0323(18) 0.047(2) 0.0378(19) -0.0031(16) 0.0181(15) 0.0007(15)
N3 0.075(4) 0.053(3) 0.078(4) 0.000(3) 0.050(3) 0.013(3)
N4 0.033(2) 0.039(2) 0.066(3) -0.005(2) 0.015(2) -0.013(2)
C34 0.032(3) 0.028(2) 0.037(3) -0.001(2) 0.013(2) -0.001(2)
C35 0.037(3) 0.028(3) 0.061(4) 0.000(2) 0.022(3) -0.004(2)
C36 0.038(3) 0.044(3) 0.081(4) -0.005(3) 0.033(3) -0.007(3)
C37 0.037(3) 0.048(3) 0.080(4) -0.011(3) 0.028(3) 0.006(3)
C38 0.044(3) 0.028(3) 0.065(4) -0.002(2) 0.022(3) 0.003(2)
C39 0.036(3) 0.026(2) 0.050(3) -0.003(2) 0.018(2) -0.003(2)
C40 0.049(3) 0.040(3) 0.056(4) 0.000(3) 0.017(3) 0.006(3)
C41 0.052(3) 0.044(3) 0.052(4) 0.002(3) 0.018(3) -0.001(3)
C42 0.050(3) 0.021(2) 0.042(3) -0.001(2) 0.010(2) 0.005(2)
C43 0.040(3) 0.044(3) 0.047(3) -0.007(3) 0.014(2) -0.007(2)
C44 0.043(3) 0.024(3) 0.047(3) 0.005(2) 0.009(2) -0.014(2)
C45 0.029(2) 0.032(2) 0.036(3) 0.001(2) 0.013(2) -0.004(2)
C46 0.028(2) 0.027(2) 0.036(3) -0.0007(19) 0.017(2) -0.0008(19)
C47 0.042(3) 0.113(6) 0.038(3) -0.007(3) 0.018(3) -0.010(4)
C48 0.059(4) 0.044(3) 0.042(3) -0.003(3) 0.020(3) 0.000(3)
C49 0.033(3) 0.039(3) 0.038(3) -0.004(2) 0.017(2) -0.005(2)
C50 0.050(3) 0.030(3) 0.053(3) 0.003(2) 0.023(3) -0.003(2)
C51 0.048(3) 0.043(3) 0.055(4) 0.004(3) 0.027(3) -0.002(3)
C52 0.050(3) 0.054(3) 0.041(3) -0.004(3) 0.023(3) 0.010(3)
C53 0.063(4) 0.035(3) 0.052(3) 0.000(2) 0.026(3) 0.006(3)
C54 0.043(3) 0.033(3) 0.051(3) 0.006(2) 0.018(3) -0.001(2)
C55 0.025(2) 0.021(2) 0.043(3) -0.0019(19) 0.015(2) -0.0017(18)
C56 0.032(3) 0.033(3) 0.039(3) -0.002(2) 0.013(2) -0.005(2)
C57 0.039(3) 0.030(2) 0.050(3) 0.001(2) 0.023(2) -0.008(2)
C58 0.028(2) 0.025(2) 0.057(3) -0.002(2) 0.018(2) 0.0004(19)
C59 0.035(3) 0.035(3) 0.056(3) -0.002(2) 0.003(2) -0.007(2)
C60 0.038(3) 0.032(3) 0.047(3) 0.007(2) 0.011(2) -0.005(2)
C61 0.052(4) 0.059(4) 0.075(5) 0.021(3) -0.008(3) -0.022(3)
C62 0.046(3) 0.045(3) 0.074(4) -0.009(3) 0.031(3) -0.019(3)
C63 0.081(5) 0.040(4) 0.164(9) -0.017(4) 0.079(6) 0.011(3)
C64 0.068(5) 0.078(5) 0.101(6) -0.007(4) 0.058(5) -0.002(4)
C65 0.030(3) 0.028(2) 0.042(3) -0.003(2) 0.016(2) -0.004(2)
S1 0.1161(18) 0.0444(10) 0.1044(17) -0.0066(10) 0.0458(14) 0.0005(10)
F1 0.081(2) 0.164(3) 0.130(3) 0.039(3) 0.018(2) -0.021(2)
F2 0.068(2) 0.152(3) 0.122(3) 0.037(3) 0.016(2) -0.006(2)
F3 0.075(2) 0.169(4) 0.131(3) 0.034(3) 0.022(2) -0.006(2)
O1 0.060(3) 0.040(2) 0.092(3) 0.024(2) 0.050(2) 0.0096(19)
O2 0.040(2) 0.085(3) 0.057(3) 0.017(2) 0.028(2) 0.007(2)
N1 0.048(3) 0.070(3) 0.131(6) -0.013(4) 0.033(3) 0.000(3)
N2 0.051(3) 0.038(2) 0.058(3) 0.003(2) 0.034(2) -0.003(2)
C1 0.042(3) 0.042(3) 0.052(3) 0.002(2) 0.030(3) 0.004(2)
C2 0.050(3) 0.045(3) 0.071(4) 0.011(3) 0.037(3) 0.005(3)
C3 0.041(3) 0.081(5) 0.077(5) 0.010(4) 0.033(3) 0.006(3)
C4 0.070(5) 0.094(6) 0.102(6) -0.005(5) 0.055(5) 0.026(5)
C5 0.084(6) 0.073(5) 0.127(7) -0.036(5) 0.063(5) 0.003(4)
C6 0.066(4) 0.056(4) 0.089(5) -0.018(4) 0.048(4) -0.002(3)
C7 0.039(3) 0.043(3) 0.057(4) 0.008(3) 0.026(3) -0.004(2)
C8 0.061(4) 0.043(3) 0.074(4) -0.003(3) 0.031(3) -0.003(3)
C9 0.054(4) 0.043(3) 0.088(5) -0.005(3) 0.033(4) -0.008(3)
C10 0.050(4) 0.076(5) 0.080(5) 0.005(4) 0.032(4) 0.010(4)
C11 0.069(5) 0.043(4) 0.094(6) -0.015(4) 0.022(4) 0.004(3)
C12 0.065(4) 0.045(3) 0.081(5) -0.017(3) 0.026(4) 0.014(3)
C13 0.084(5) 0.050(4) 0.107(6) 0.002(4) 0.058(5) 0.015(4)
C14 0.110(7) 0.050(4) 0.118(7) 0.005(4) 0.072(6) 0.019(4)
C15 0.063(4) 0.064(4) 0.088(5) -0.001(3) 0.037(4) 0.010(4)
C16 0.087(5) 0.041(3) 0.074(5) 0.015(3) 0.046(4) 0.021(3)
C17 0.080(5) 0.056(4) 0.079(5) 0.022(4) 0.054(4) 0.025(4)
C18 0.077(4) 0.022(3) 0.063(4) 0.004(2) 0.038(3) -0.002(3)
C19 0.049(3) 0.026(2) 0.054(3) 0.003(2) 0.030(3) 0.000(2)
C20 0.041(3) 0.030(2) 0.048(3) 0.004(2) 0.029(2) 0.004(2)
C21 0.058(3) 0.027(2) 0.050(3) -0.005(2) 0.033(3) -0.004(2)
C22 0.050(3) 0.033(3) 0.051(3) -0.005(2) 0.027(3) -0.006(2)
C23 0.044(3) 0.022(2) 0.052(3) 0.006(2) 0.027(3) 0.005(2)
C24 0.041(3) 0.035(3) 0.047(3) 0.007(2) 0.025(2) 0.007(2)
C25 0.039(3) 0.032(3) 0.044(3) 0.003(2) 0.018(2) 0.003(2)
C26 0.044(3) 0.037(3) 0.057(3) 0.009(3) 0.029(3) 0.002(2)
C27 0.035(3) 0.044(3) 0.054(3) 0.006(3) 0.026(3) 0.003(2)
C28 0.048(4) 0.250(14) 0.052(5) 0.012(6) 0.018(4) -0.030(6)
C29 0.073(2) 0.160(3) 0.123(3) 0.037(3) 0.021(2) -0.011(2)
C30 0.057(4) 0.061(4) 0.065(4) 0.008(3) 0.042(3) 0.007(3)
C31 0.064(4) 0.071(5) 0.084(5) -0.008(4) 0.039(4) -0.033(4)
C32 0.046(4) 0.108(7) 0.162(10) -0.004(7) 0.025(5) 0.000(5)
C66 0.083(2) 0.0586(17) 0.075(2) 0.0076(14) 0.0297(16) 0.0028(15)
C33 0.089(4) 0.088(4) 0.131(4) -0.027(3) 0.012(3) 0.023(3)
C67 0.0572(14) 0.0313(11) 0.0599(15) -0.0032(10) 0.0197(12) 0.0088(10)

loop_
_atom_type_symbol
_atom_type_description
_atom_type_scat_dispersion_real
_atom_type_scat_dispersion_imag
_atom_type_scat_source
C C 0.0181 0.0091 'International Tables Vol C Tables 4.2.6.8 and 6.1.1.4'
H H 0.0000 0.0000 'International Tables Vol C Tables 4.2.6.8 and 6.1.1.4'
F F 0.0727 0.0534 'International Tables Vol C Tables 4.2.6.8 and 6.1.1.4'
N N 0.0311 0.0180 'International Tables Vol C Tables 4.2.6.8 and 6.1.1.4'
O O 0.0492 0.0322 'International Tables Vol C Tables 4.2.6.8 and 6.1.1.4'
S S 0.3331 0.5567 'International Tables Vol C Tables 4.2.6.8 and 6.1.1.4'

loop_
_geom_angle_atom_site_label_1
_geom_angle_atom_site_label_2
_geom_angle_atom_site_label_3
_geom_angle
_geom_angle_site_symmetry_1
_geom_angle_site_symmetry_3
_geom_angle_publ_flag
C41 S2 S3 102.5(3) . . ?
C40 S3 S2 100.7(3) . . ?
C47 O4 C46 114.3(4) . . ?
C52 N3 C63 121.5(6) . . ?
C52 N3 C64 119.5(5) . . ?
C63 N3 C64 115.3(5) . . ?
C58 N4 C61 119.0(5) . . ?
C58 N4 C62 118.4(5) . . ?
C61 N4 C62 115.6(5) . . ?
C35 C34 C65 117.4(4) . . ?
C39 C34 C35 119.0(5) . . ?
C39 C34 C65 123.6(4) . . ?
C34 C35 H35 119.3 . . ?
C36 C35 C34 121.3(5) . . ?
C36 C35 H35 119.3 . . ?
C35 C36 H36 120.4 . . ?
C35 C36 C37 119.2(5) . . ?
C37 C36 H36 120.4 . . ?
C36 C37 H37 119.6 . . ?
C38 C37 C36 120.8(5) . . ?
C38 C37 H37 119.6 . . ?
C37 C38 H38 120.4 . . ?
C37 C38 C39 119.2(5) . . ?
C39 C38 H38 120.4 . . ?
C34 C39 C38 120.5(5) . . ?
C34 C39 H39 119.7 . . ?
C38 C39 H39 119.7 . . ?
C42 C40 S3 111.3(4) . . ?
C42 C41 S2 113.7(5) . . ?
C40 C42 C43 124.8(5) . . ?
C41 C42 C40 111.7(5) . . ?
C41 C42 C43 123.5(5) . . ?
C44 C43 C42 167.7(6) . . ?
C43 C44 C45 173.3(6) . . ?
C44 C45 C46 110.4(4) . . ?
C44 C45 C49 106.9(4) . . ?
C44 C45 C55 108.9(4) . . ?
C49 C45 C46 107.0(4) . . ?
C49 C45 C55 112.1(4) . . ?
C55 C45 C46 111.3(4) . . ?
O4 C46 C45 107.5(4) . . ?
O4 C46 H46 109.6 . . ?
O4 C46 C65 109.4(4) . . ?
C45 C46 H46 109.6 . . ?
C65 C46 C45 111.1(4) . . ?
C65 C46 H46 109.6 . . ?
O4 C47 H47A 109.6 . . ?
O4 C47 H47B 109.6 . . ?
O4 C47 C48 110.1(5) . . ?
H47A C47 H47B 108.2 . . ?
C48 C47 H47A 109.6 . . ?
C48 C47 H47B 109.6 . . ?
F4 C48 C47 111.9(5) . . ?
F5 C48 F4 105.5(5) . . ?
F5 C48 C47 111.0(6) . . ?
F6 C48 F4 107.9(5) . . ?
F6 C48 F5 106.2(7) . . ?
F6 C48 C47 113.8(6) . . ?
C50 C49 C45 121.7(5) . . ?
C54 C49 C45 121.2(4) . . ?
C54 C49 C50 116.9(5) . . ?
C49 C50 H50 119.2 . . ?
C51 C50 C49 121.6(5) . . ?
C51 C50 H50 119.2 . . ?
C50 C51 H51 119.7 . . ?
C50 C51 C52 120.6(5) . . ?
C52 C51 H51 119.7 . . ?
N3 C52 C51 119.5(5) . . ?
C53 C52 N3 123.8(5) . . ?
C53 C52 C51 116.7(5) . . ?
C52 C53 H53 119.1 . . ?
C54 C53 C52 121.8(5) . . ?
C54 C53 H53 119.1 . . ?
C49 C54 C53 122.4(5) . . ?
C49 C54 H54 118.8 . . ?
C53 C54 H54 118.8 . . ?
C56 C55 C45 123.7(4) . . ?
C56 C55 C60 117.3(4) . . ?
C60 C55 C45 119.0(4) . . ?
C55 C56 H56 119.3 . . ?
C55 C56 C57 121.5(5) . . ?
C57 C56 H56 119.3 . . ?
C56 C57 H57 119.4 . . ?
C56 C57 C58 121.1(5) . . ?
C58 C57 H57 119.4 . . ?
C57 C58 N4 120.2(5) . . ?
C59 C58 N4 122.3(5) . . ?
C59 C58 C57 117.5(5) . . ?
C58 C59 H59 119.5 . . ?
C58 C59 C60 120.9(5) . . ?
C60 C59 H59 119.5 . . ?
C55 C60 C59 121.7(5) . . ?
C55 C60 H60 119.2 . . ?
C59 C60 H60 119.2 . . ?
N4 C61 H61A 109.5 . . ?
N4 C61 H61B 109.5 . . ?
N4 C61 H61C 109.5 . . ?
H61A C61 H61B 109.5 . . ?
H61A C61 H61C 109.5 . . ?
H61B C61 H61C 109.5 . . ?
N4 C62 H62A 109.5 . . ?
N4 C62 H62B 109.5 . . ?
N4 C62 H62C 109.5 . . ?
H62A C62 H62B 109.5 . . ?
H62A C62 H62C 109.5 . . ?
H62B C62 H62C 109.5 . . ?
N3 C63 H63A 109.5 . . ?
N3 C63 H63B 109.5 . . ?
N3 C63 H63C 109.5 . . ?
H63A C63 H63B 109.5 . . ?
H63A C63 H63C 109.5 . . ?
H63B C63 H63C 109.5 . . ?
N3 C64 H64A 109.5 . . ?
N3 C64 H64B 109.5 . . ?
N3 C64 H64C 109.5 . . ?
H64A C64 H64B 109.5 . . ?
H64A C64 H64C 109.5 . . ?
H64B C64 H64C 109.5 . . ?
O3 C65 C34 121.2(4) . . ?
O3 C65 C46 119.6(4) . . ?
C34 C65 C46 119.3(4) . . ?
C14 S1 C15 92.3(4) . . ?
C27 O2 C28 114.4(5) . . ?
C10 N1 C32 118.5(7) . . ?
C10 N1 C33 119.0(7) . . ?
C33 N1 C32 111.5(7) . . ?
C23 N2 C30 118.2(5) . . ?
C23 N2 C31 117.4(5) . . ?
C30 N2 C31 113.1(5) . . ?
C2 C1 C26 118.2(5) . . ?
C6 C1 C2 119.2(5) . . ?
C6 C1 C26 122.6(5) . . ?
C1 C2 H2 119.7 . . ?
C3 C2 C1 120.7(6) . . ?
C3 C2 H2 119.7 . . ?
C2 C3 H3 120.4 . . ?
C2 C3 C4 119.2(7) . . ?
C4 C3 H3 120.4 . . ?
C3 C4 H4 119.5 . . ?
C3 C4 C5 121.0(6) . . ?
C5 C4 H4 119.5 . . ?
C4 C5 H5 120.7 . . ?
C4 C5 C6 118.6(7) . . ?
C6 C5 H5 120.7 . . ?
C1 C6 C5 121.2(7) . . ?
C1 C6 H6 119.4 . . ?
C5 C6 H6 119.4 . . ?
C8 C7 C19 119.6(5) . . ?
C12 C7 C8 117.0(6) . . ?
C12 C7 C19 123.4(5) . . ?
C7 C8 H8 119.9 . . ?
C9 C8 C7 120.1(6) . . ?
C9 C8 H8 119.9 . . ?
C8 C9 H9 119.9 . . ?
C8 C9 C10 120.2(6) . . ?
C10 C9 H9 119.9 . . ?
C9 C10 N1 119.2(7) . . ?
C11 C10 N1 121.9(7) . . ?
C11 C10 C9 118.8(6) . . ?
C10 C11 H11 119.9 . . ?
C10 C11 C12 120.1(7) . . ?
C12 C11 H11 119.9 . . ?
C7 C12 C11 123.6(7) . . ?
C7 C12 H12 118.2 . . ?
C11 C12 H12 118.2 . . ?
C14 C13 H13 124.0 . . ?
C14 C13 C16 112.1(8) . . ?
C16 C13 H13 124.0 . . ?
S1 C14 H14 123.3 . . ?
C13 C14 S1 113.3(6) . . ?
C13 C14 H14 123.3 . . ?
S1 C15 H15 123.7 . . ?
C16 C15 S1 112.6(5) . . ?
C16 C15 H15 123.7 . . ?
C13 C16 C17 123.5(7) . . ?
C15 C16 C13 109.7(6) . . ?
C15 C16 C17 126.8(6) . . ?
C18 C17 C16 174.1(9) . . ?
C17 C18 C19 175.6(6) . . ?
C7 C19 C20 109.9(4) . . ?
C7 C19 C27 107.5(4) . . ?
C18 C19 C7 110.1(5) . . ?
C18 C19 C20 106.9(4) . . ?
C18 C19 C27 109.4(4) . . ?
C20 C19 C27 113.0(4) . . ?
C21 C20 C19 123.3(5) . . ?
C25 C20 C19 119.5(5) . . ?
C25 C20 C21 117.2(5) . . ?
C20 C21 H21 119.3 . . ?
C20 C21 C22 121.5(5) . . ?
C22 C21 H21 119.3 . . ?
C21 C22 H22 119.4 . . ?
C23 C22 C21 121.2(5) . . ?
C23 C22 H22 119.4 . . ?
N2 C23 C22 121.7(5) . . ?
N2 C23 C24 121.3(5) . . ?
C22 C23 C24 116.9(5) . . ?
C23 C24 H24 119.6 . . ?
C25 C24 C23 120.9(5) . . ?
C25 C24 H24 119.6 . . ?
C20 C25 C24 122.3(5) . . ?
C20 C25 H25 118.9 . . ?
C24 C25 H25 118.9 . . ?
O1 C26 C1 120.9(5) . . ?
O1 C26 C27 118.7(5) . . ?
C1 C26 C27 120.4(5) . . ?
O2 C27 C19 108.2(4) . . ?
O2 C27 C26 110.3(4) . . ?
O2 C27 H27 108.8 . . ?
C19 C27 H27 108.8 . . ?
C26 C27 C19 112.1(5) . . ?
C26 C27 H27 108.8 . . ?
O2 C28 H28 123.1 . . ?
C29 C28 O2 113.8(8) . . ?
C29 C28 H28 123.1 . . ?
F1 C29 F2 113.4(10) . . ?
F1 C29 F3 85.9(8) . . ?
F1 C29 C28 127.3(10) . . ?
F2 C29 F3 100.2(8) . . ?
F2 C29 C28 115.7(9) . . ?
C28 C29 F3 103.0(11) . . ?
N2 C30 H30A 109.5 . . ?
N2 C30 H30B 109.5 . . ?
N2 C30 H30C 109.5 . . ?
H30A C30 H30B 109.5 . . ?
H30A C30 H30C 109.5 . . ?
H30B C30 H30C 109.5 . . ?
N2 C31 H31A 109.5 . . ?
N2 C31 H31B 109.5 . . ?
N2 C31 H31C 109.5 . . ?
H31A C31 H31B 109.5 . . ?
H31A C31 H31C 109.5 . . ?
H31B C31 H31C 109.5 . . ?
N1 C32 H32A 109.5 . . ?
N1 C32 H32B 109.5 . . ?
N1 C32 H32C 109.5 . . ?
H32A C32 H32B 109.5 . . ?
H32A C32 H32C 109.5 . . ?
H32B C32 H32C 109.5 . . ?
N1 C33 H33A 109.5 . . ?
N1 C33 H33B 109.5 . . ?
N1 C33 H33C 109.5 . . ?
H33A C33 H33B 109.5 . . ?
H33A C33 H33C 109.5 . . ?
H33B C33 H33C 109.5 . . ?

loop_
_geom_bond_atom_site_label_1
_geom_bond_atom_site_label_2
_geom_bond_distance
_geom_bond_site_symmetry_2
_geom_bond_publ_flag
S2 S3 1.669(4) . ?
S2 C41 1.589(6) . ?
S3 C40 1.648(6) . ?
F4 C48 1.325(7) . ?
F5 C48 1.312(7) . ?
F6 C48 1.271(7) . ?
O3 C65 1.207(6) . ?
O4 C46 1.427(5) . ?
O4 C47 1.406(7) . ?
N3 C52 1.390(7) . ?
N3 C63 1.438(8) . ?
N3 C64 1.439(9) . ?
N4 C58 1.402(6) . ?
N4 C61 1.437(8) . ?
N4 C62 1.451(8) . ?
C34 C35 1.386(7) . ?
C34 C39 1.381(7) . ?
C34 C65 1.502(7) . ?
C35 H35 0.9300 . ?
C35 C36 1.367(7) . ?
C36 H36 0.9300 . ?
C36 C37 1.388(8) . ?
C37 H37 0.9300 . ?
C37 C38 1.376(8) . ?
C38 H38 0.9300 . ?
C38 C39 1.393(7) . ?
C39 H39 0.9300 . ?
C40 C42 1.418(7) . ?
C41 C42 1.388(8) . ?
C42 C43 1.431(7) . ?
C43 C44 1.206(8) . ?
C44 C45 1.501(7) . ?
C45 C46 1.560(7) . ?
C45 C49 1.524(7) . ?
C45 C55 1.537(6) . ?
C46 H46 0.9800 . ?
C46 C65 1.550(6) . ?
C47 H47A 0.9700 . ?
C47 H47B 0.9700 . ?
C47 C48 1.472(8) . ?
C49 C50 1.397(7) . ?
C49 C54 1.372(7) . ?
C50 H50 0.9300 . ?
C50 C51 1.381(8) . ?
C51 H51 0.9300 . ?
C51 C52 1.418(8) . ?
C52 C53 1.379(8) . ?
C53 H53 0.9300 . ?
C53 C54 1.375(8) . ?
C54 H54 0.9300 . ?
C55 C56 1.382(7) . ?
C55 C60 1.388(7) . ?
C56 H56 0.9300 . ?
C56 C57 1.395(7) . ?
C57 H57 0.9300 . ?
C57 C58 1.400(7) . ?
C58 C59 1.379(8) . ?
C59 H59 0.9300 . ?
C59 C60 1.403(7) . ?
C60 H60 0.9300 . ?
C61 H61A 0.9600 . ?
C61 H61B 0.9600 . ?
C61 H61C 0.9600 . ?
C62 H62A 0.9600 . ?
C62 H62B 0.9600 . ?
C62 H62C 0.9600 . ?
C63 H63A 0.9600 . ?
C63 H63B 0.9600 . ?
C63 H63C 0.9600 . ?
C64 H64A 0.9600 . ?
C64 H64B 0.9600 . ?
C64 H64C 0.9600 . ?
S1 C14 1.645(9) . ?
S1 C15 1.691(7) . ?
F1 C29 1.300(12) . ?
F2 C29 1.342(13) . ?
F3 C29 1.470(14) . ?
O1 C26 1.202(6) . ?
O2 C27 1.416(7) . ?
O2 C28 1.419(9) . ?
N1 C10 1.412(9) . ?
N1 C32 1.455(10) . ?
N1 C33 1.452(10) . ?
N2 C23 1.390(6) . ?
N2 C30 1.462(7) . ?
N2 C31 1.465(8) . ?
C1 C2 1.385(8) . ?
C1 C6 1.374(8) . ?
C1 C26 1.491(7) . ?
C2 H2 0.9300 . ?
C2 C3 1.377(8) . ?
C3 H3 0.9300 . ?
C3 C4 1.382(11) . ?
C4 H4 0.9300 . ?
C4 C5 1.383(12) . ?
C5 H5 0.9300 . ?
C5 C6 1.385(9) . ?
C6 H6 0.9300 . ?
C7 C8 1.417(8) . ?
C7 C12 1.329(8) . ?
C7 C19 1.533(8) . ?
C8 H8 0.9300 . ?
C8 C9 1.390(9) . ?
C9 H9 0.9300 . ?
C9 C10 1.403(9) . ?
C10 C11 1.341(10) . ?
C11 H11 0.9300 . ?
C11 C12 1.399(10) . ?
C12 H12 0.9300 . ?
C13 H13 0.9300 . ?
C13 C14 1.361(10) . ?
C13 C16 1.430(9) . ?
C14 H14 0.9300 . ?
C15 H15 0.9300 . ?
C15 C16 1.376(10) . ?
C16 C17 1.460(9) . ?
C17 C18 1.174(8) . ?
C18 C19 1.489(7) . ?
C19 C20 1.536(7) . ?
C19 C27 1.545(8) . ?
C20 C21 1.389(8) . ?
C20 C25 1.381(7) . ?
C21 H21 0.9300 . ?
C21 C22 1.398(7) . ?
C22 H22 0.9300 . ?
C22 C23 1.392(7) . ?
C23 C24 1.410(8) . ?
C24 H24 0.9300 . ?
C24 C25 1.382(7) . ?
C25 H25 0.9300 . ?
C26 C27 1.534(7) . ?
C27 H27 0.9800 . ?
C28 H28 0.9300 . ?
C28 C29 1.376(13) . ?
C30 H30A 0.9600 . ?
C30 H30B 0.9600 . ?
C30 H30C 0.9600 . ?
C31 H31A 0.9600 . ?
C31 H31B 0.9600 . ?
C31 H31C 0.9600 . ?
C32 H32A 0.9600 . ?
C32 H32B 0.9600 . ?
C32 H32C 0.9600 . ?
C33 H33A 0.9600 . ?
C33 H33B 0.9600 . ?
C33 H33C 0.9600 . ?

loop_
_smtbx_masks_void_nr
_smtbx_masks_void_average_x
_smtbx_masks_void_average_y
_smtbx_masks_void_average_z
_smtbx_masks_void_volume
_smtbx_masks_void_count_electrons
_smtbx_masks_void_content
1 0.000 0.500 0.500 91.4 7.9 ?
2 0.500 0.000 0.000 91.4 7.9 ?
